data_2226753
loop_
_publ_author_name
'Kawasaki, Takeshi'
'Canlier, Ali'
'Chowdhury, Shubhamoy'
'Ikeda, Yasuhisa'

_publ_section_title
;
 <i>trans</i>-Tetrakis(4-methylpyridine-\k<i>N</i>)dioxidorhenium(V)
 hexafluoridophosphate
;
_journal_coeditor_code ZQ2045
_journal_issue 7
_journal_name_full 'Acta Crystallographica Section E'
_journal_page_first m857
_journal_page_last m858
_journal_paper_doi 10.1107/S160053681002458X
_journal_volume 66
_journal_year 2010
_chemical_formula_iupac '[Re O2 (C6 H7 N)4] P F6'
_chemical_formula_moiety 'C24 H28 N4 O2 Re +, F6 P -'
_chemical_formula_sum 'C24 H28 F6 N4 O2 P Re'
_chemical_formula_weight 735.68
_chemical_name_systematic
;
<i>trans</i>-Tetrakis(4-methylpyridine-\k<i>N</i>)dioxidorhenium(V)
hexafluoridophosphate
;
_space_group_IT_number 15
_symmetry_cell_setting monoclinic
_symmetry_space_group_name_Hall '-C 2yc'
_symmetry_space_group_name_H-M 'C 1 2/c 1'
_atom_sites_solution_hydrogens geom
_atom_sites_solution_primary direct
_atom_sites_solution_secondary difmap
_cell_angle_alpha 90
_cell_angle_beta 109.5810(11)
_cell_angle_gamma 90
_cell_formula_units_Z 4
_cell_length_a 10.4914(4)
_cell_length_b 19.5359(8)
_cell_length_c 14.0923(5)
_cell_measurement_reflns_used 13289
_cell_measurement_temperature 173
_cell_measurement_theta_max 27.4
_cell_measurement_theta_min 3.1
_cell_volume 2721.31(18)
_computing_cell_refinement 'PROCESS-AUTO (Rigaku, 2006)'
_computing_data_collection 'PROCESS-AUTO (Rigaku, 2006)'
_computing_data_reduction 'CrystalStructure (Rigaku/MSC, 2006)'
_computing_molecular_graphics 'CrystalMaker (CrystalMaker, 2007)'
_computing_publication_material 'CrystalStructure (Rigaku/MSC, 2006)'
_computing_structure_refinement 'SHELXL97 (Sheldrick, 2008)'
_computing_structure_solution 'SIR92 (Altomare <i>et al.</i>, 1994)'
_diffrn_ambient_temperature 173
_diffrn_detector_area_resol_mean 10.00
_diffrn_measured_fraction_theta_full 0.998
_diffrn_measured_fraction_theta_max 0.998
_diffrn_measurement_device_type 'Rigaku R-AXIS RAPID'
_diffrn_measurement_method \w
_diffrn_radiation_monochromator graphite
_diffrn_radiation_source 'fine-focus sealed tube'
_diffrn_radiation_type 'Mo K\a'
_diffrn_radiation_wavelength 0.71075
_diffrn_reflns_av_R_equivalents 0.021
_diffrn_reflns_limit_h_max 13
_diffrn_reflns_limit_h_min -12
_diffrn_reflns_limit_k_max 25
_diffrn_reflns_limit_k_min -25
_diffrn_reflns_limit_l_max 18
_diffrn_reflns_limit_l_min -18
_diffrn_reflns_number 12743
_diffrn_reflns_theta_full 27.44
_diffrn_reflns_theta_max 27.44
_exptl_absorpt_coefficient_mu 4.596
_exptl_absorpt_correction_T_max 0.576
_exptl_absorpt_correction_T_min 0.354
_exptl_absorpt_correction_type multi-scan
_exptl_absorpt_process_details
;
(ABSCOR; Higashi, 1995)
;
_exptl_crystal_colour orange
_exptl_crystal_density_diffrn 1.796
_exptl_crystal_density_method 'not measured'
_exptl_crystal_description block
_exptl_crystal_F_000 1440.00
_exptl_crystal_size_max 0.26
_exptl_crystal_size_mid 0.13
_exptl_crystal_size_min 0.12
_refine_diff_density_max 0.46
_refine_diff_density_min -0.39
_refine_ls_extinction_method none
_refine_ls_goodness_of_fit_ref 1.160
_refine_ls_hydrogen_treatment constr
_refine_ls_number_parameters 175
_refine_ls_number_reflns 3113
_refine_ls_number_restraints 0
_refine_ls_restrained_S_all 1.160
_refine_ls_R_factor_all 0.0304
_refine_ls_R_factor_gt 0.0216
_refine_ls_shift/su_max 0.0000
_refine_ls_structure_factor_coef Fsqd
_refine_ls_weighting_details 'w = 1/[\s^2^(Fo^2^)+(0.0157P)^2^+6.0203P] where P=(Fo^2^+2Fc^2^)/3'
_refine_ls_weighting_scheme calc
_refine_ls_wR_factor_gt 0.0417
_refine_ls_wR_factor_ref 0.0440
_reflns_number_gt 2556
_reflns_number_total 3113
_reflns_threshold_expression F^2^>2\s(F^2^)
_cod_data_source_file zq2045.cif
_cod_data_source_block I
_cod_original_sg_symbol_H-M 'C 2/c'
_cod_database_code 2226753
_cod_database_fobs_code 2226753

loop_
_symmetry_equiv_pos_site_id
_symmetry_equiv_pos_as_xyz
1 +X,+Y,+Z
2 -X,+Y,1/2-Z
3 -X,-Y,-Z
4 +X,-Y,1/2+Z
5 1/2+X,1/2+Y,+Z
6 1/2-X,1/2+Y,1/2-Z
7 1/2-X,1/2-Y,-Z
8 1/2+X,1/2-Y,1/2+Z

loop_
_atom_site_type_symbol
_atom_site_label
_atom_site_fract_x
_atom_site_fract_y
_atom_site_fract_z
_atom_site_U_iso_or_equiv
_atom_site_adp_type
_atom_site_calc_flag
_atom_site_refinement_flags
_atom_site_occupancy
_atom_site_disorder_assembly
_atom_site_disorder_group
Re Re1 0.7500 0.2500 0.5000 0.02256(4) Uani d S 1.00 . .
P P1 0.5000 0.04791(6) 0.7500 0.0334(2) Uani d S 1.00 . .
F F1 0.5776(2) 0.10485(15) 0.8276(2) 0.0838(8) Uani d . 1.00 . .
F F2 0.6185(2) 0.04807(14) 0.70289(19) 0.0670(6) Uani d . 1.00 . .
F F3 0.4238(3) -0.00954(16) 0.6730(2) 0.0962(10) Uani d . 1.00 . .
O O1 0.90491(19) 0.29340(10) 0.52054(14) 0.0268(4) Uani d . 1.00 . .
N N1 0.7527(2) 0.27819(12) 0.64789(17) 0.0257(4) Uani d . 1.00 . .
N N2 0.8575(2) 0.15747(12) 0.55935(16) 0.0249(4) Uani d . 1.00 . .
C C1 0.6844(3) 0.24197(16) 0.6970(2) 0.0311(6) Uani d . 1.00 . .
C C2 0.6861(3) 0.25974(15) 0.7926(2) 0.0331(6) Uani d . 1.00 . .
C C3 0.7583(3) 0.31654(15) 0.8417(2) 0.0311(6) Uani d . 1.00 . .
C C4 0.8272(3) 0.35354(15) 0.7905(2) 0.0319(6) Uani d . 1.00 . .
C C5 0.8225(2) 0.33362(15) 0.6953(2) 0.0294(5) Uani d . 1.00 . .
C C6 0.7652(3) 0.33635(18) 0.9466(2) 0.0440(8) Uani d . 1.00 . .
C C7 0.9942(3) 0.15588(16) 0.5950(2) 0.0331(6) Uani d . 1.00 . .
C C8 1.0667(3) 0.09651(17) 0.6268(2) 0.0372(6) Uani d . 1.00 . .
C C9 1.0011(3) 0.03451(16) 0.6232(2) 0.0323(6) Uani d . 1.00 . .
C C10 0.8602(3) 0.03686(16) 0.5894(2) 0.0365(6) Uani d . 1.00 . .
C C11 0.7926(3) 0.09779(15) 0.5586(2) 0.0313(6) Uani d . 1.00 . .
C C12 1.0782(3) -0.03129(17) 0.6533(2) 0.0418(7) Uani d . 1.00 . .
H H1 0.6337 0.2031 0.6650 0.037 Uiso c R 1.00 . .
H H2 0.6373 0.2328 0.8249 0.040 Uiso c R 1.00 . .
H H4 0.8780 0.3928 0.8209 0.038 Uiso c R 1.00 . .
H H5 0.8704 0.3600 0.6617 0.035 Uiso c R 1.00 . .
H H6A 0.7107 0.3044 0.9706 0.053 Uiso c R 1.00 . .
H H6B 0.7299 0.3829 0.9458 0.053 Uiso c R 1.00 . .
H H6C 0.8594 0.3347 0.9916 0.053 Uiso c R 1.00 . .
H H7 1.0423 0.1975 0.5982 0.040 Uiso c R 1.00 . .
H H8 1.1628 0.0981 0.6514 0.045 Uiso c R 1.00 . .
H H10 0.8102 -0.0040 0.5876 0.044 Uiso c R 1.00 . .
H H11 0.6965 0.0977 0.5360 0.038 Uiso c R 1.00 . .
H H12A 1.0144 -0.0693 0.6453 0.050 Uiso c R 1.00 . .
H H12B 1.1370 -0.0284 0.7238 0.050 Uiso c R 1.00 . .
H H12C 1.1334 -0.0391 0.6103 0.050 Uiso c R 1.00 . .

loop_
_atom_site_aniso_label
_atom_site_aniso_U_11
_atom_site_aniso_U_22
_atom_site_aniso_U_33
_atom_site_aniso_U_12
_atom_site_aniso_U_13
_atom_site_aniso_U_23
Re1 0.01850(7) 0.02494(7) 0.02294(7) -0.00157(8) 0.00521(5) 0.00297(7)
P1 0.0302(5) 0.0239(5) 0.0474(6) 0.0000 0.0145(4) 0.0000
F1 0.0809(19) 0.0820(19) 0.0810(18) -0.0331(15) 0.0174(14) -0.0387(15)
F2 0.0484(13) 0.0881(18) 0.0769(15) -0.0047(12) 0.0375(12) 0.0053(14)
F3 0.095(2) 0.084(2) 0.127(2) -0.0475(17) 0.0597(19) -0.0657(18)
O1 0.0204(9) 0.0301(10) 0.0288(9) -0.0027(7) 0.0066(7) 0.0020(8)
N1 0.0213(11) 0.0257(10) 0.0284(11) 0.0004(9) 0.0062(9) 0.0022(9)
N2 0.0233(11) 0.0277(11) 0.0229(10) -0.0007(9) 0.0065(8) 0.0027(8)
C1 0.0310(13) 0.0327(16) 0.0304(13) -0.0047(12) 0.0110(10) 0.0022(12)
C2 0.0357(15) 0.0348(18) 0.0317(13) 0.0025(12) 0.0150(11) 0.0065(12)
C3 0.0330(15) 0.0319(15) 0.0272(13) 0.0116(12) 0.0084(11) 0.0046(11)
C4 0.0310(15) 0.0281(14) 0.0333(14) 0.0021(12) 0.0062(11) -0.0013(11)
C5 0.0275(14) 0.0303(14) 0.0295(13) -0.0015(11) 0.0084(11) 0.0029(11)
C6 0.063(2) 0.0379(17) 0.0343(16) 0.0082(16) 0.0204(15) 0.0007(13)
C7 0.0248(14) 0.0338(15) 0.0378(15) -0.0013(12) 0.0066(11) 0.0063(12)
C8 0.0242(14) 0.0424(17) 0.0413(16) 0.0057(13) 0.0062(12) 0.0076(13)
C9 0.0362(16) 0.0335(15) 0.0267(13) 0.0085(12) 0.0099(11) 0.0030(11)
C10 0.0362(16) 0.0288(15) 0.0425(16) -0.0022(13) 0.0106(13) 0.0028(12)
C11 0.0250(14) 0.0326(15) 0.0344(15) -0.0008(12) 0.0073(11) 0.0039(12)
C12 0.0445(19) 0.0348(17) 0.0448(18) 0.0137(14) 0.0135(14) 0.0044(14)

loop_
_atom_type_symbol
_atom_type_description
_atom_type_scat_dispersion_real
_atom_type_scat_dispersion_imag
_atom_type_scat_source
C C 0.003 0.002
;
International Tables for Crystallography
(1992, Vol. C, Tables 4.2.6.8 and 6.1.1.4)
;
H H 0.000 0.000
;
International Tables for Crystallography
(1992, Vol. C, Table 6.1.1.4)
;
N N 0.006 0.003
;
International Tables for Crystallography
(1992, Vol. C, Tables 4.2.6.8 and 6.1.1.4)
;
O O 0.011 0.006
;
International Tables for Crystallography
(1992, Vol. C, Tables 4.2.6.8 and 6.1.1.4)
;
P P 0.102 0.094
;
International Tables for Crystallography
(1992, Vol. C, Tables 4.2.6.8 and 6.1.1.4)
;
F F 0.017 0.010
;
International Tables for Crystallography
(1992, Vol. C, Tables 4.2.6.8 and 6.1.1.4)
;
Re Re -1.018 7.231
;
International Tables for Crystallography
(1992, Vol. C, Tables 4.2.6.8 and 6.1.1.4)
;

loop_
_geom_angle_atom_site_label_1
_geom_angle_atom_site_label_2
_geom_angle_atom_site_label_3
_geom_angle_site_symmetry_1
_geom_angle_site_symmetry_2
_geom_angle_site_symmetry_3
_geom_angle
_geom_angle_publ_flag
O1 Re1 O1 . . 7_656 180.00(12) yes
O1 Re1 N1 . . . 90.33(9) yes
O1 Re1 N1 . . 7_656 89.67(9) no
O1 Re1 N2 . . . 90.35(8) yes
O1 Re1 N2 . . 7_656 89.65(8) no
O1 Re1 N1 7_656 . . 89.67(9) no
O1 Re1 N1 7_656 . 7_656 90.33(9) no
O1 Re1 N2 7_656 . . 89.65(8) no
O1 Re1 N2 7_656 . 7_656 90.35(8) no
N1 Re1 N1 . . 7_656 180.00(12) no
N1 Re1 N2 . . . 90.20(8) yes
N1 Re1 N2 . . 7_656 89.80(8) no
N1 Re1 N2 7_656 . . 89.80(8) no
N1 Re1 N2 7_656 . 7_656 90.20(8) no
N2 Re1 N2 . . 7_656 180.00(12) no
F1 P1 F1 . . 2_656 90.54(15) no
F1 P1 F2 . . . 89.65(15) no
F1 P1 F2 . . 2_656 90.19(15) no
F1 P1 F3 . . . 179.37(16) no
F1 P1 F3 . . 2_656 90.02(14) no
F1 P1 F2 2_656 . . 90.19(15) no
F1 P1 F2 2_656 . 2_656 89.65(15) no
F1 P1 F3 2_656 . . 90.02(14) no
FP P1 F3 2_656 . 2_656 179.37(14) no
F2 P1 F2 . . 2_656 179.78(16) no
F2 P1 F3 . . . 90.06(16) no
F2 P1 F3 . . 2_656 90.10(16) no
F2 P1 F3 2_656 . . 90.10(16) no
F2 P1 F3 2_656 . 2_656 90.06(16) no
F3 P1 F3 . . 2_656 89.41(16) no
Re1 N1 C1 . . . 121.74(18) no
Re1 N1 C5 . . . 120.9(2) no
C1 N1 C5 . . . 117.3(2) no
Re1 N2 C7 . . . 121.15(19) no
Re1 N2 C11 . . . 121.84(18) no
C7 N2 C11 . . . 116.9(2) no
N1 C1 C2 . . . 122.1(2) no
C1 C2 C3 . . . 120.8(3) no
C2 C3 C4 . . . 116.7(2) no
C2 C3 C6 . . . 122.2(3) no
C4 C3 C6 . . . 121.1(2) no
C3 C4 C5 . . . 120.3(2) no
N1 C5 C4 . . . 122.9(2) no
N2 C7 C8 . . . 122.8(2) no
C7 C8 C9 . . . 120.7(2) no
C8 C9 C10 . . . 116.2(2) no
C8 C9 C12 . . . 121.6(2) no
C10 C9 C12 . . . 122.2(2) no
C9 C10 C11 . . . 120.7(2) no
N2 C11 C10 . . . 122.6(2) no
N1 C1 H1 . . . 119.0 no
C2 C1 H1 . . . 119.0 no
C1 C2 H2 . . . 119.6 no
C3 C2 H2 . . . 119.6 no
C3 C4 H4 . . . 119.9 no
C5 C4 H4 . . . 119.9 no
N1 C5 H5 . . . 118.6 no
C4 C5 H5 . . . 118.6 no
C3 C6 H6A . . . 109.5 no
C3 C6 H6B . . . 109.5 no
C3 C6 H6C . . . 109.5 no
H6A C6 H6B . . . 109.5 no
H6A C6 H6C . . . 109.5 no
H6B C6 H6C . . . 109.5 no
N2 C7 H7 . . . 118.6 no
C8 C7 H7 . . . 118.6 no
C7 C8 H8 . . . 119.6 no
C9 C8 H8 . . . 119.6 no
C9 C10 H10 . . . 119.6 no
C11 C10 H10 . . . 119.6 no
N2 C11 H11 . . . 118.7 no
C10 C11 H11 . . . 118.7 no
C9 C12 H12A . . . 109.5 no
C9 C12 H12B . . . 109.5 no
C9 C12 H12C . . . 109.5 no
H12A C12 H12B . . . 109.5 no
H12A C12 H12C . . . 109.5 no
H12B C12 H12C . . . 109.5 no

loop_
_geom_bond_atom_site_label_1
_geom_bond_atom_site_label_2
_geom_bond_site_symmetry_1
_geom_bond_site_symmetry_2
_geom_bond_distance
_geom_bond_publ_flag
Re1 O1 . . 1.7688(19) yes
Re1 O1 . 7_656 1.7688(19) no
Re1 N1 . . 2.147(2) yes
Re1 N1 . 7_656 2.147(2) no
Re1 N2 . . 2.146(2) yes
Re1 N2 . 7_656 2.146(2) no
P1 F1 . . 1.581(2) no
P1 F1 . 2_656 1.581(2) no
P1 F2 . . 1.593(2) no
P1 F2 . 2_656 1.593(2) no
P1 F3 . . 1.579(3) no
P1 F3 . 2_656 1.579(3) no
N1 C1 . . 1.351(4) no
N1 C5 . . 1.352(3) no
N2 C7 . . 1.352(3) no
N2 C11 . . 1.348(3) no
C1 C2 . . 1.386(4) no
C2 C3 . . 1.390(3) no
C3 C4 . . 1.384(4) no
C3 C6 . . 1.506(4) no
C4 C5 . . 1.382(4) no
C7 C8 . . 1.377(4) no
C8 C9 . . 1.386(4) no
C9 C10 . . 1.394(4) no
C9 C12 . . 1.502(4) no
C10 C11 . . 1.379(4) no
C1 H1 . . 0.950 no
C2 H2 . . 0.950 no
C4 H4 . . 0.950 no
C5 H5 . . 0.950 no
C6 H6A . . 0.980 no
C6 H6B . . 0.980 no
C6 H6C . . 0.980 no
C7 H7 . . 0.950 no
C8 H8 . . 0.950 no
C10 H10 . . 0.950 no
C11 H11 . . 0.950 no
C12 H12A . . 0.980 no
C12 H12B . . 0.980 no
C12 H12C . . 0.980 no
